data_7151686
loop_
_publ_author_name
'Sunderland, Peter T.'
'Dhami, Archana'
'Mahon, Mary F.'
'Jones, Louise A.'
'Tully, Sophie R.'
'Lloyd, Matthew D.'
'Thompson, Andrew S.'
'Javaid, Hashim'
'Martin, Niall M. B.'
'Threadgill, Michael D.'

_publ_section_title
;
 Synthesis of 4-alkyl-, 4-aryl- and
 4-arylamino-5-aminoisoquinolin-1-ones and identification of a new
 PARP-2 selective inhibitor.
;
_journal_issue 3
_journal_name_full 'Organic &amp; biomolecular chemistry'
_journal_page_first 881
_journal_page_last 891
_journal_paper_doi 10.1039/C0OB00665C
_journal_volume 9
_journal_year 2011
_chemical_formula_sum 'C32 H24 N2 O4'
_chemical_formula_weight 500.53
_chemical_name_systematic
;
?
;
_space_group_IT_number 13
_symmetry_cell_setting monoclinic
_symmetry_space_group_name_Hall '-P 2yc'
_symmetry_space_group_name_H-M 'P 1 2/c 1'
_atom_sites_solution_hydrogens geom
_atom_sites_solution_primary direct
_atom_sites_solution_secondary difmap
_audit_creation_method SHELXL-97
_cell_angle_alpha 90.00
_cell_angle_beta 95.645(1)
_cell_angle_gamma 90.00
_cell_formula_units_Z 4
_cell_length_a 13.9880(2)
_cell_length_b 10.9970(2)
_cell_length_c 16.1970(2)
_cell_measurement_reflns_used 28481
_cell_measurement_temperature 150(2)
_cell_measurement_theta_max 27.485
_cell_measurement_theta_min 2.910
_cell_volume 2479.44(7)
_computing_cell_refinement 'HKL Scalepack (Otwinowski & Minor 1997)'
_computing_data_collection 'Collect (Bruker AXS BV 1997-2004)'
_computing_data_reduction 'Denzo & Scalepack (Otwinowski, Minor 1997)'
_computing_molecular_graphics 'ORTEX (P.McArdle 1995)'
_computing_publication_material 'SHELXL-97/2 (Sheldrick 1997)'
_computing_structure_refinement 'SHELXL-97/2 (Sheldrick 1997)'
_computing_structure_solution 'SHELXS-97 (Sheldrick 1990)'
_diffrn_ambient_temperature 150(2)
_diffrn_measured_fraction_theta_full 0.995
_diffrn_measured_fraction_theta_max 0.995
_diffrn_measurement_device_type '95mm CCD camera on \k-goniostat'
_diffrn_measurement_method CCD
_diffrn_radiation_monochromator 'horizonally mounted graphite crystal'
_diffrn_radiation_source 'fine-focus sealed tube'
_diffrn_radiation_type MoK\a
_diffrn_radiation_wavelength 0.71073
_diffrn_reflns_av_R_equivalents 0.0507
_diffrn_reflns_av_sigmaI/netI 0.0399
_diffrn_reflns_limit_h_max 18
_diffrn_reflns_limit_h_min -18
_diffrn_reflns_limit_k_max 14
_diffrn_reflns_limit_k_min -14
_diffrn_reflns_limit_l_max 21
_diffrn_reflns_limit_l_min -20
_diffrn_reflns_number 44827
_diffrn_reflns_theta_full 27.49
_diffrn_reflns_theta_max 27.49
_diffrn_reflns_theta_min 3.56
_exptl_absorpt_coefficient_mu 0.089
_exptl_absorpt_correction_T_max 0.969
_exptl_absorpt_correction_T_min 0.920
_exptl_absorpt_correction_type multi-scan
_exptl_absorpt_process_details
;
multi-scan from symmetry-related measurements
Sortav (Blessing 1995)
;
_exptl_crystal_colour yellow
_exptl_crystal_density_diffrn 1.341
_exptl_crystal_density_method 'not measured'
_exptl_crystal_description block
_exptl_crystal_F_000 1048
_exptl_crystal_size_max 0.40
_exptl_crystal_size_mid 0.20
_exptl_crystal_size_min 0.20
_refine_diff_density_max 0.442
_refine_diff_density_min -1.102
_refine_diff_density_rms 0.108
_refine_ls_extinction_coef 0.018(3)
_refine_ls_extinction_expression Fc^*^=kFc[1+0.001xFc^2^\l^3^/sin(2\q)]^-1/4^
_refine_ls_extinction_method SHELXL
_refine_ls_goodness_of_fit_ref 1.098
_refine_ls_hydrogen_treatment constr
_refine_ls_matrix_type full
_refine_ls_number_parameters 350
_refine_ls_number_reflns 5661
_refine_ls_number_restraints 0
_refine_ls_restrained_S_all 1.098
_refine_ls_R_factor_all 0.0836
_refine_ls_R_factor_gt 0.0649
_refine_ls_shift/su_max 0.000
_refine_ls_shift/su_mean 0.000
_refine_ls_structure_factor_coef Fsqd
_refine_ls_weighting_details 'calc w=1/[\s^2^(Fo^2^)+(0.0752P)^2^+2.4946P] where P=(Fo^2^+2Fc^2^)/3'
_refine_ls_weighting_scheme calc
_refine_ls_wR_factor_gt 0.1729
_refine_ls_wR_factor_ref 0.1860
_reflns_number_gt 4556
_reflns_number_total 5661
_reflns_threshold_expression >2sigma(I)
_cod_data_source_file C0OB00665C.TXT
_cod_data_source_block Compound-35_k09mt1
_cod_depositor_comments
;
The following automatic conversions were performed:
'_symmetry_cell_setting' value 'Monoclinic' changed to 'monoclinic'
according to '/home/saulius/struct/CIF-dictionaries/cif_core.dic'
dictionary named 'cif_core.dic' version 2.4.1 from 2010-06-29.

Automatic conversion script
Id: cif_fix_enum 1555 2011-01-17 13:19:09Z saulius 
;
_cod_original_sg_symbol_H-M P2/c
_cod_database_code 7151686

loop_
_symmetry_equiv_pos_as_xyz
'x, y, z'
'-x, y, -z+1/2'
'-x, -y, -z'
'x, -y, z-1/2'

loop_
_atom_site_label
_atom_site_type_symbol
_atom_site_fract_x
_atom_site_fract_y
_atom_site_fract_z
_atom_site_U_iso_or_equiv
_atom_site_adp_type
_atom_site_occupancy
_atom_site_symmetry_multiplicity
_atom_site_calc_flag
_atom_site_refinement_flags
_atom_site_disorder_assembly
_atom_site_disorder_group
O1 O 0.83118(12) -0.06426(16) 0.49971(10) 0.0376(4) Uani 1 1 d . . .
O2 O 0.84787(11) 0.11701(15) 0.55239(10) 0.0334(4) Uani 1 1 d . . .
O3 O 0.39555(10) 0.24223(15) 0.52309(9) 0.0322(4) Uani 1 1 d . . .
O4 O 0.5000 0.5115(5) 0.7500 0.184(4) Uani 1 2 d S . .
O5 O 0.5766(6) 0.6703(6) 0.7306(4) 0.115(3) Uani 0.50 1 d P . .
N1 N 0.80008(13) 0.03613(17) 0.51625(11) 0.0276(4) Uani 1 1 d . . .
N2 N 0.49368(13) 0.19579(18) 0.64126(11) 0.0316(4) Uani 1 1 d . . .
C1 C 0.47805(15) 0.19572(19) 0.56073(13) 0.0271(4) Uani 1 1 d . . .
C2 C 0.54508(15) 0.14997(19) 0.50631(12) 0.0254(4) Uani 1 1 d . . .
C3 C 0.52243(16) 0.1477(2) 0.41938(13) 0.0292(5) Uani 1 1 d . . .
H3 H 0.4628 0.1795 0.3957 0.035 Uiso 1 1 calc R . .
C4 C 0.58615(17) 0.0998(2) 0.36912(14) 0.0337(5) Uani 1 1 d . . .
H4 H 0.5695 0.0951 0.3109 0.040 Uiso 1 1 calc R . .
C5 C 0.67603(16) 0.0576(2) 0.40367(13) 0.0301(5) Uani 1 1 d . . .
H5 H 0.7202 0.0239 0.3690 0.036 Uiso 1 1 calc R . .
C6 C 0.69966(14) 0.06518(19) 0.48770(13) 0.0258(4) Uani 1 1 d . . .
C7 C 0.63552(14) 0.10752(18) 0.54387(12) 0.0250(4) Uani 1 1 d . . .
C8 C 0.65169(15) 0.1076(2) 0.63270(13) 0.0274(4) Uani 1 1 d . . .
C9 C 0.57933(16) 0.1510(2) 0.67512(13) 0.0322(5) Uani 1 1 d . . .
H9 H 0.5898 0.1499 0.7340 0.039 Uiso 1 1 calc R . .
C10 C 0.32590(16) 0.2875(2) 0.57741(14) 0.0335(5) Uani 1 1 d . . .
H10A H 0.3597 0.3184 0.6298 0.040 Uiso 1 1 calc R . .
H10B H 0.2824 0.2210 0.5910 0.040 Uiso 1 1 calc R . .
C11 C 0.26933(15) 0.3877(2) 0.53336(13) 0.0299(5) Uani 1 1 d . . .
C12 C 0.20103(17) 0.3642(2) 0.46732(16) 0.0371(5) Uani 1 1 d . . .
H12 H 0.1899 0.2829 0.4489 0.045 Uiso 1 1 calc R . .
C13 C 0.14879(19) 0.4586(2) 0.42790(18) 0.0436(6) Uani 1 1 d . . .
H13 H 0.1028 0.4415 0.3822 0.052 Uiso 1 1 calc R . .
C14 C 0.16293(19) 0.5768(2) 0.45439(17) 0.0417(6) Uani 1 1 d . . .
H14 H 0.1267 0.6410 0.4274 0.050 Uiso 1 1 calc R . .
C15 C 0.2303(2) 0.6013(2) 0.52057(18) 0.0456(6) Uani 1 1 d . . .
H15 H 0.2404 0.6825 0.5393 0.055 Uiso 1 1 calc R . .
C16 C 0.2833(2) 0.5071(2) 0.55966(17) 0.0422(6) Uani 1 1 d . . .
H16 H 0.3296 0.5246 0.6050 0.051 Uiso 1 1 calc R . .
C17 C 0.73814(15) 0.0592(2) 0.68405(12) 0.0272(4) Uani 1 1 d . . .
C18 C 0.80023(15) 0.1429(2) 0.73358(13) 0.0277(4) Uani 1 1 d . . .
C19 C 0.78804(17) 0.2699(2) 0.72503(14) 0.0341(5) Uani 1 1 d . . .
H19 H 0.7397 0.3009 0.6852 0.041 Uiso 1 1 calc R . .
C20 C 0.84492(18) 0.3495(2) 0.77328(16) 0.0390(6) Uani 1 1 d . . .
H20 H 0.8360 0.4347 0.7667 0.047 Uiso 1 1 calc R . .
C21 C 0.91636(17) 0.3045(2) 0.83245(15) 0.0387(6) Uani 1 1 d . . .
H21 H 0.9547 0.3593 0.8669 0.046 Uiso 1 1 calc R . .
C22 C 0.93087(16) 0.1819(2) 0.84063(14) 0.0344(5) Uani 1 1 d . . .
H22 H 0.9804 0.1529 0.8801 0.041 Uiso 1 1 calc R . .
C23 C 0.87398(14) 0.0973(2) 0.79181(13) 0.0286(5) Uani 1 1 d . . .
C24 C 0.88706(15) -0.0333(2) 0.80062(13) 0.0292(5) Uani 1 1 d . . .
C25 C 0.95489(16) -0.0853(2) 0.86080(14) 0.0352(5) Uani 1 1 d . . .
H25 H 0.9963 -0.0337 0.8951 0.042 Uiso 1 1 calc R . .
C26 C 0.96203(18) -0.2086(3) 0.87059(16) 0.0423(6) Uani 1 1 d . . .
H26 H 1.0074 -0.2416 0.9122 0.051 Uiso 1 1 calc R . .
C27 C 0.9031(2) -0.2867(3) 0.81988(18) 0.0455(6) Uani 1 1 d . . .
H27 H 0.9088 -0.3723 0.8267 0.055 Uiso 1 1 calc R . .
C28 C 0.83679(18) -0.2392(2) 0.76004(15) 0.0378(5) Uani 1 1 d . . .
H28 H 0.7970 -0.2924 0.7255 0.045 Uiso 1 1 calc R . .
C29 C 0.82732(15) -0.1125(2) 0.74946(13) 0.0295(5) Uani 1 1 d . . .
C30 C 0.75325(15) -0.0626(2) 0.69157(13) 0.0294(5) Uani 1 1 d . . .
H30 H 0.7136 -0.1164 0.6575 0.035 Uiso 1 1 calc R . .
C31 C 0.5540(6) 0.5739(6) 0.7021(3) 0.127(2) Uani 1 1 d . . .
C32 C 0.5817(5) 0.5146(5) 0.6345(5) 0.137(3) Uani 1 1 d . . .
H32A H 0.5521 0.5535 0.5839 0.206 Uiso 1 1 calc R . .
H32B H 0.5611 0.4295 0.6358 0.206 Uiso 1 1 calc R . .
H32C H 0.6518 0.5182 0.6353 0.206 Uiso 1 1 calc R . .

loop_
_atom_site_aniso_label
_atom_site_aniso_U_11
_atom_site_aniso_U_22
_atom_site_aniso_U_33
_atom_site_aniso_U_23
_atom_site_aniso_U_13
_atom_site_aniso_U_12
O1 0.0367(9) 0.0355(9) 0.0400(9) -0.0036(7) 0.0006(7) 0.0107(7)
O2 0.0282(8) 0.0368(9) 0.0344(8) -0.0020(7) -0.0011(6) -0.0031(7)
O3 0.0268(8) 0.0425(9) 0.0270(7) 0.0010(6) 0.0010(6) 0.0094(7)
O4 0.259(8) 0.089(4) 0.238(8) 0.000 0.202(7) 0.000
O5 0.166(6) 0.060(3) 0.104(5) 0.001(3) -0.061(5) -0.033(4)
N1 0.0257(9) 0.0326(10) 0.0243(8) 0.0015(7) 0.0023(7) 0.0017(7)
N2 0.0271(9) 0.0400(11) 0.0274(9) -0.0008(8) 0.0019(7) 0.0036(8)
C1 0.0239(10) 0.0280(10) 0.0288(10) 0.0001(8) -0.0010(8) 0.0023(8)
C2 0.0262(10) 0.0259(10) 0.0238(10) -0.0001(8) 0.0004(8) -0.0007(8)
C3 0.0279(10) 0.0338(11) 0.0247(10) 0.0007(8) -0.0031(8) 0.0028(9)
C4 0.0348(12) 0.0421(13) 0.0231(10) -0.0006(9) -0.0020(9) 0.0038(10)
C5 0.0293(11) 0.0362(12) 0.0251(10) -0.0011(9) 0.0037(8) 0.0027(9)
C6 0.0240(10) 0.0267(10) 0.0264(10) 0.0011(8) 0.0003(8) 0.0000(8)
C7 0.0256(10) 0.0241(10) 0.0249(10) -0.0002(8) 0.0010(8) -0.0018(8)
C8 0.0246(10) 0.0325(11) 0.0244(10) 0.0004(8) -0.0006(8) -0.0008(8)
C9 0.0301(11) 0.0438(13) 0.0222(10) -0.0009(9) -0.0003(8) 0.0025(9)
C10 0.0290(11) 0.0404(13) 0.0314(11) 0.0025(9) 0.0053(9) 0.0093(9)
C11 0.0263(10) 0.0341(11) 0.0302(11) 0.0021(9) 0.0074(8) 0.0033(9)
C12 0.0355(12) 0.0314(12) 0.0428(13) 0.0012(10) -0.0039(10) 0.0013(9)
C13 0.0381(13) 0.0398(14) 0.0501(15) 0.0082(11) -0.0096(11) 0.0002(11)
C14 0.0396(13) 0.0351(13) 0.0503(15) 0.0106(11) 0.0041(11) 0.0083(10)
C15 0.0554(16) 0.0299(12) 0.0511(15) -0.0009(11) 0.0043(12) 0.0018(11)
C16 0.0449(14) 0.0392(13) 0.0409(13) -0.0042(11) -0.0033(11) -0.0012(11)
C17 0.0240(10) 0.0367(11) 0.0209(9) -0.0003(8) 0.0025(8) -0.0003(8)
C18 0.0239(10) 0.0363(12) 0.0229(10) 0.0007(8) 0.0023(8) -0.0016(8)
C19 0.0324(11) 0.0370(12) 0.0321(11) 0.0020(9) -0.0011(9) -0.0013(9)
C20 0.0383(13) 0.0352(13) 0.0428(13) 0.0008(10) 0.0000(10) -0.0034(10)
C21 0.0326(12) 0.0448(14) 0.0377(13) -0.0034(10) -0.0022(10) -0.0111(10)
C22 0.0262(10) 0.0442(13) 0.0320(11) 0.0005(10) -0.0012(9) -0.0035(9)
C23 0.0220(10) 0.0412(12) 0.0230(10) 0.0011(8) 0.0038(8) -0.0001(9)
C24 0.0221(9) 0.0417(13) 0.0240(10) 0.0012(9) 0.0039(8) 0.0017(9)
C25 0.0267(11) 0.0460(14) 0.0319(11) 0.0021(10) -0.0014(9) 0.0036(10)
C26 0.0357(12) 0.0479(15) 0.0416(13) 0.0063(11) -0.0050(10) 0.0113(11)
C27 0.0478(15) 0.0383(14) 0.0493(15) 0.0028(11) -0.0005(12) 0.0100(12)
C28 0.0391(13) 0.0371(13) 0.0365(12) -0.0019(10) -0.0007(10) 0.0036(10)
C29 0.0274(10) 0.0367(12) 0.0245(10) 0.0006(9) 0.0032(8) 0.0033(9)
C30 0.0264(10) 0.0378(12) 0.0234(10) -0.0031(9) 0.0000(8) -0.0003(9)
C31 0.222(8) 0.088(4) 0.073(3) 0.017(3) 0.017(4) 0.004(4)
C32 0.153(5) 0.085(4) 0.191(7) 0.026(4) 0.100(5) 0.008(4)

loop_
_atom_type_symbol
_atom_type_description
_atom_type_scat_dispersion_real
_atom_type_scat_dispersion_imag
_atom_type_scat_source
C C 0.0033 0.0016 'International Tables Vol C Tables 4.2.6.8 and 6.1.1.4'
H H 0.0000 0.0000 'International Tables Vol C Tables 4.2.6.8 and 6.1.1.4'
N N 0.0061 0.0033 'International Tables Vol C Tables 4.2.6.8 and 6.1.1.4'
O O 0.0106 0.0060 'International Tables Vol C Tables 4.2.6.8 and 6.1.1.4'

loop_
_geom_angle_atom_site_label_1
_geom_angle_atom_site_label_2
_geom_angle_atom_site_label_3
_geom_angle
_geom_angle_site_symmetry_1
_geom_angle_site_symmetry_3
_geom_angle_publ_flag
C1 O3 C10 116.56(16) . . ?
C31 O4 C31 117.7(7) . 2_656 ?
O1 N1 O2 124.69(18) . . ?
O1 N1 C6 118.40(18) . . ?
O2 N1 C6 116.85(17) . . ?
C1 N2 C9 117.29(19) . . ?
N2 C1 O3 120.26(19) . . ?
N2 C1 C2 123.97(19) . . ?
O3 C1 C2 115.77(18) . . ?
C3 C2 C7 121.43(19) . . ?
C3 C2 C1 121.39(19) . . ?
C7 C2 C1 117.18(18) . . ?
C4 C3 C2 120.3(2) . . ?
C4 C3 H3 119.9 . . ?
C2 C3 H3 119.9 . . ?
C3 C4 C5 120.0(2) . . ?
C3 C4 H4 120.0 . . ?
C5 C4 H4 120.0 . . ?
C6 C5 C4 119.6(2) . . ?
C6 C5 H5 120.2 . . ?
C4 C5 H5 120.2 . . ?
C5 C6 C7 123.44(19) . . ?
C5 C6 N1 115.37(18) . . ?
C7 C6 N1 120.99(17) . . ?
C6 C7 C2 115.10(18) . . ?
C6 C7 C8 126.63(19) . . ?
C2 C7 C8 118.23(18) . . ?
C9 C8 C7 116.99(19) . . ?
C9 C8 C17 116.34(18) . . ?
C7 C8 C17 126.60(19) . . ?
N2 C9 C8 126.3(2) . . ?
N2 C9 H9 116.9 . . ?
C8 C9 H9 116.9 . . ?
O3 C10 C11 108.43(17) . . ?
O3 C10 H10A 110.0 . . ?
C11 C10 H10A 110.0 . . ?
O3 C10 H10B 110.0 . . ?
C11 C10 H10B 110.0 . . ?
H10A C10 H10B 108.4 . . ?
C12 C11 C16 118.6(2) . . ?
C12 C11 C10 121.5(2) . . ?
C16 C11 C10 119.9(2) . . ?
C11 C12 C13 120.4(2) . . ?
C11 C12 H12 119.8 . . ?
C13 C12 H12 119.8 . . ?
C14 C13 C12 120.6(2) . . ?
C14 C13 H13 119.7 . . ?
C12 C13 H13 119.7 . . ?
C13 C14 C15 119.4(2) . . ?
C13 C14 H14 120.3 . . ?
C15 C14 H14 120.3 . . ?
C14 C15 C16 120.0(2) . . ?
C14 C15 H15 120.0 . . ?
C16 C15 H15 120.0 . . ?
C11 C16 C15 120.9(2) . . ?
C11 C16 H16 119.6 . . ?
C15 C16 H16 119.6 . . ?
C30 C17 C18 119.72(19) . . ?
C30 C17 C8 120.70(19) . . ?
C18 C17 C8 119.21(19) . . ?
C19 C18 C23 119.1(2) . . ?
C19 C18 C17 120.86(19) . . ?
C23 C18 C17 120.0(2) . . ?
C20 C19 C18 121.1(2) . . ?
C20 C19 H19 119.4 . . ?
C18 C19 H19 119.4 . . ?
C19 C20 C21 119.8(2) . . ?
C19 C20 H20 120.1 . . ?
C21 C20 H20 120.1 . . ?
C22 C21 C20 120.2(2) . . ?
C22 C21 H21 119.9 . . ?
C20 C21 H21 119.9 . . ?
C21 C22 C23 121.6(2) . . ?
C21 C22 H22 119.2 . . ?
C23 C22 H22 119.2 . . ?
C22 C23 C18 118.2(2) . . ?
C22 C23 C24 122.5(2) . . ?
C18 C23 C24 119.35(19) . . ?
C25 C24 C29 118.2(2) . . ?
C25 C24 C23 122.5(2) . . ?
C29 C24 C23 119.26(19) . . ?
C26 C25 C24 121.2(2) . . ?
C26 C25 H25 119.4 . . ?
C24 C25 H25 119.4 . . ?
C25 C26 C27 120.5(2) . . ?
C25 C26 H26 119.7 . . ?
C27 C26 H26 119.7 . . ?
C28 C27 C26 119.8(2) . . ?
C28 C27 H27 120.1 . . ?
C26 C27 H27 120.1 . . ?
C27 C28 C29 120.6(2) . . ?
C27 C28 H28 119.7 . . ?
C29 C28 H28 119.7 . . ?
C28 C29 C24 119.6(2) . . ?
C28 C29 C30 120.7(2) . . ?
C24 C29 C30 119.6(2) . . ?
C17 C30 C29 122.0(2) . . ?
C17 C30 H30 119.0 . . ?
C29 C30 H30 119.0 . . ?
O5 C31 O4 112.3(7) . . ?
O5 C31 C32 130.8(8) . . ?
O4 C31 C32 116.5(6) . . ?
C31 C32 H32A 109.5 . . ?
C31 C32 H32B 109.5 . . ?
H32A C32 H32B 109.5 . . ?
C31 C32 H32C 109.5 . . ?
H32A C32 H32C 109.5 . . ?
H32B C32 H32C 109.5 . . ?

loop_
_geom_bond_atom_site_label_1
_geom_bond_atom_site_label_2
_geom_bond_distance
_geom_bond_site_symmetry_2
_geom_bond_publ_flag
O1 N1 1.226(2) . ?
O2 N1 1.226(2) . ?
O3 C1 1.352(2) . ?
O3 C10 1.463(3) . ?
O4 C31 1.326(7) . ?
O4 C31 1.326(7) 2_656 ?
O5 C31 1.187(8) . ?
N1 C6 1.470(3) . ?
N2 C1 1.301(3) . ?
N2 C9 1.360(3) . ?
C1 C2 1.439(3) . ?
C2 C3 1.413(3) . ?
C2 C7 1.427(3) . ?
C3 C4 1.370(3) . ?
C3 H3 0.9500 . ?
C4 C5 1.404(3) . ?
C4 H4 0.9500 . ?
C5 C6 1.371(3) . ?
C5 H5 0.9500 . ?
C6 C7 1.418(3) . ?
C7 C8 1.434(3) . ?
C8 C9 1.364(3) . ?
C8 C17 1.497(3) . ?
C9 H9 0.9500 . ?
C10 C11 1.496(3) . ?
C10 H10A 0.9900 . ?
C10 H10B 0.9900 . ?
C11 C12 1.387(3) . ?
C11 C16 1.388(3) . ?
C12 C13 1.388(3) . ?
C12 H12 0.9500 . ?
C13 C14 1.377(4) . ?
C13 H13 0.9500 . ?
C14 C15 1.382(4) . ?
C14 H14 0.9500 . ?
C15 C16 1.389(4) . ?
C15 H15 0.9500 . ?
C16 H16 0.9500 . ?
C17 C30 1.359(3) . ?
C17 C18 1.452(3) . ?
C18 C19 1.413(3) . ?
C18 C23 1.419(3) . ?
C19 C20 1.374(3) . ?
C19 H19 0.9500 . ?
C20 C21 1.405(3) . ?
C20 H20 0.9500 . ?
C21 C22 1.367(4) . ?
C21 H21 0.9500 . ?
C22 C23 1.414(3) . ?
C22 H22 0.9500 . ?
C23 C24 1.454(3) . ?
C24 C25 1.412(3) . ?
C24 C29 1.417(3) . ?
C25 C26 1.368(4) . ?
C25 H25 0.9500 . ?
C26 C27 1.400(4) . ?
C26 H26 0.9500 . ?
C27 C28 1.377(3) . ?
C27 H27 0.9500 . ?
C28 C29 1.409(3) . ?
C28 H28 0.9500 . ?
C29 C30 1.436(3) . ?
C30 H30 0.9500 . ?
C31 C32 1.362(8) . ?
C32 H32A 0.9800 . ?
C32 H32B 0.9800 . ?
C32 H32C 0.9800 . ?

loop_
_geom_torsion_atom_site_label_1
_geom_torsion_atom_site_label_2
_geom_torsion_atom_site_label_3
_geom_torsion_atom_site_label_4
_geom_torsion
_geom_torsion_site_symmetry_1
_geom_torsion_site_symmetry_2
_geom_torsion_site_symmetry_3
_geom_torsion_site_symmetry_4
_geom_torsion_publ_flag
C9 N2 C1 O3 -178.0(2) . . . . ?
C9 N2 C1 C2 0.9(3) . . . . ?
C10 O3 C1 N2 -1.9(3) . . . . ?
C10 O3 C1 C2 179.11(19) . . . . ?
N2 C1 C2 C3 177.3(2) . . . . ?
O3 C1 C2 C3 -3.7(3) . . . . ?
N2 C1 C2 C7 -2.9(3) . . . . ?
O3 C1 C2 C7 176.01(18) . . . . ?
C7 C2 C3 C4 2.5(3) . . . . ?
C1 C2 C3 C4 -177.7(2) . . . . ?
C2 C3 C4 C5 -2.8(4) . . . . ?
C3 C4 C5 C6 -0.3(4) . . . . ?
C4 C5 C6 C7 3.8(3) . . . . ?
C4 C5 C6 N1 -171.1(2) . . . . ?
O1 N1 C6 C5 -58.1(3) . . . . ?
O2 N1 C6 C5 119.1(2) . . . . ?
O1 N1 C6 C7 126.8(2) . . . . ?
O2 N1 C6 C7 -56.0(3) . . . . ?
C5 C6 C7 C2 -3.9(3) . . . . ?
N1 C6 C7 C2 170.73(18) . . . . ?
C5 C6 C7 C8 173.8(2) . . . . ?
N1 C6 C7 C8 -11.5(3) . . . . ?
C3 C2 C7 C6 0.7(3) . . . . ?
C1 C2 C7 C6 -179.03(19) . . . . ?
C3 C2 C7 C8 -177.3(2) . . . . ?
C1 C2 C7 C8 3.0(3) . . . . ?
C6 C7 C8 C9 -179.0(2) . . . . ?
C2 C7 C8 C9 -1.3(3) . . . . ?
C6 C7 C8 C17 -2.2(4) . . . . ?
C2 C7 C8 C17 175.4(2) . . . . ?
C1 N2 C9 C8 1.2(4) . . . . ?
C7 C8 C9 N2 -0.9(4) . . . . ?
C17 C8 C9 N2 -178.0(2) . . . . ?
C1 O3 C10 C11 150.78(19) . . . . ?
O3 C10 C11 C12 72.5(3) . . . . ?
O3 C10 C11 C16 -109.0(2) . . . . ?
C16 C11 C12 C13 0.8(4) . . . . ?
C10 C11 C12 C13 179.4(2) . . . . ?
C11 C12 C13 C14 -0.9(4) . . . . ?
C12 C13 C14 C15 0.4(4) . . . . ?
C13 C14 C15 C16 0.2(4) . . . . ?
C12 C11 C16 C15 -0.3(4) . . . . ?
C10 C11 C16 C15 -178.9(2) . . . . ?
C14 C15 C16 C11 -0.2(4) . . . . ?
C9 C8 C17 C30 104.3(3) . . . . ?
C7 C8 C17 C30 -72.5(3) . . . . ?
C9 C8 C17 C18 -68.7(3) . . . . ?
C7 C8 C17 C18 114.5(2) . . . . ?
C30 C17 C18 C19 177.9(2) . . . . ?
C8 C17 C18 C19 -9.0(3) . . . . ?
C30 C17 C18 C23 -2.4(3) . . . . ?
C8 C17 C18 C23 170.68(19) . . . . ?
C23 C18 C19 C20 -1.4(3) . . . . ?
C17 C18 C19 C20 178.3(2) . . . . ?
C18 C19 C20 C21 -0.2(4) . . . . ?
C19 C20 C21 C22 1.6(4) . . . . ?
C20 C21 C22 C23 -1.4(4) . . . . ?
C21 C22 C23 C18 -0.3(3) . . . . ?
C21 C22 C23 C24 -178.8(2) . . . . ?
C19 C18 C23 C22 1.6(3) . . . . ?
C17 C18 C23 C22 -178.04(19) . . . . ?
C19 C18 C23 C24 -179.8(2) . . . . ?
C17 C18 C23 C24 0.6(3) . . . . ?
C22 C23 C24 C25 2.6(3) . . . . ?
C18 C23 C24 C25 -175.9(2) . . . . ?
C22 C23 C24 C29 -180.0(2) . . . . ?
C18 C23 C24 C29 1.5(3) . . . . ?
C29 C24 C25 C26 -1.0(3) . . . . ?
C23 C24 C25 C26 176.5(2) . . . . ?
C24 C25 C26 C27 1.2(4) . . . . ?
C25 C26 C27 C28 -0.5(4) . . . . ?
C26 C27 C28 C29 -0.3(4) . . . . ?
C27 C28 C29 C24 0.4(4) . . . . ?
C27 C28 C29 C30 -175.1(2) . . . . ?
C25 C24 C29 C28 0.2(3) . . . . ?
C23 C24 C29 C28 -177.3(2) . . . . ?
C25 C24 C29 C30 175.8(2) . . . . ?
C23 C24 C29 C30 -1.8(3) . . . . ?
C18 C17 C30 C29 2.2(3) . . . . ?
C8 C17 C30 C29 -170.81(19) . . . . ?
C28 C29 C30 C17 175.4(2) . . . . ?
C24 C29 C30 C17 -0.1(3) . . . . ?
C31 O4 C31 O5 28.4(5) 2_656 . . . ?
C31 O4 C31 C32 -157.8(8) 2_656 . . . ?
